data_4034514
loop_
_publ_author_name
'Kazim, Muhammad'
'Foy, Hayden'
'Siegler, Maxime A.'
'Dudding, Travis'
'Lectka, Thomas'

_publ_section_title
;
 Discovery and Mechanistic Study of a Totally Organic
 C<sub>(aryl)</sub>-C<sub>(alkyl)</sub>Oxygen Insertion Reaction.
;
_journal_issue 21
_journal_name_full 'The Journal of organic chemistry'
_journal_page_first 14349
_journal_page_last 14353
_journal_paper_doi 10.1021/acs.joc.9b02238
_journal_volume 84
_journal_year 2019
_chemical_formula_moiety 'C29 H20 O5'
_chemical_formula_sum 'C29 H20 O5'
_chemical_formula_weight 448.45
_space_group_crystal_system triclinic
_space_group_IT_number 2
_space_group_name_Hall '-P 1'
_space_group_name_H-M_alt 'P -1'
_atom_sites_solution_hydrogens geom
_atom_sites_solution_primary direct
_atom_sites_solution_secondary difmap
_audit_creation_method SHELXL-2018/3
_cell_angle_alpha 102.324(5)
_cell_angle_beta 103.153(6)
_cell_angle_gamma 102.371(4)
_cell_formula_units_Z 2
_cell_length_a 8.0663(5)
_cell_length_b 12.7882(6)
_cell_length_c 13.3392(11)
_cell_measurement_reflns_used 4808
_cell_measurement_temperature 110(2)
_cell_measurement_theta_max 67.29
_cell_measurement_theta_min 3.46
_cell_volume 1258.07(15)
_computing_cell_refinement 'CrysAlisPro 1.171.39.29c (Rigaku OD, 2017)'
_computing_data_collection 'CrysAlisPro 1.171.39.29c (Rigaku OD, 2017)'
_computing_data_reduction 'CrysAlisPro 1.171.39.29c (Rigaku OD, 2017)'
_computing_molecular_graphics 'SHELXTL v6.10 (Sheldrick, 2008)'
_computing_publication_material 'SHELXTL v6.10 (Sheldrick, 2008)'
_computing_structure_refinement 'SHELXL-2018/3 (Sheldrick, 2018)'
_computing_structure_solution 'SHELXS-2018/3 (Sheldrick, 2018)'
_diffrn_ambient_temperature 110(2)
_diffrn_measured_fraction_theta_full 0.998
_diffrn_measured_fraction_theta_max 0.998
_diffrn_measurement_device_type 'SuperNova, Dual, Cu at zero, Atlas'
_diffrn_measurement_method '\w scans'
_diffrn_radiation_monochromator mirror
_diffrn_radiation_source 'SuperNova (Cu) X-ray Source'
_diffrn_radiation_type CuK\a
_diffrn_radiation_wavelength 1.54178
_diffrn_reflns_av_R_equivalents 0.0355
_diffrn_reflns_av_unetI/netI 0.0340
_diffrn_reflns_Laue_measured_fraction_full 0.998
_diffrn_reflns_Laue_measured_fraction_max 0.998
_diffrn_reflns_limit_h_max 9
_diffrn_reflns_limit_h_min -9
_diffrn_reflns_limit_k_max 12
_diffrn_reflns_limit_k_min -15
_diffrn_reflns_limit_l_max 15
_diffrn_reflns_limit_l_min -15
_diffrn_reflns_number 14928
_diffrn_reflns_point_group_measured_fraction_full 0.998
_diffrn_reflns_point_group_measured_fraction_max 0.998
_diffrn_reflns_theta_full 67.250
_diffrn_reflns_theta_max 67.250
_diffrn_reflns_theta_min 3.540
_exptl_absorpt_coefficient_mu 0.658
_exptl_absorpt_correction_T_max 0.989
_exptl_absorpt_correction_T_min 0.919
_exptl_absorpt_correction_type analytical
_exptl_absorpt_process_details
;
CrysAlisPro 1.171.39.29c (Rigaku Oxford Diffraction, 2017)
Analytical numeric absorption correction using a multifaceted crystal
			model based on expressions derived by R.C. Clark & J.S. Reid.
(Clark, R. C. & Reid, J. S. (1995). Acta Cryst. A51, 887-897)
Empirical absorption correction using spherical harmonics,
 implemented in SCALE3 ABSPACK scaling algorithm.
;
_exptl_crystal_colour colorless
_exptl_crystal_density_diffrn 1.184
_exptl_crystal_description 'small plate'
_exptl_crystal_F_000 468
_exptl_crystal_size_max 0.21
_exptl_crystal_size_mid 0.11
_exptl_crystal_size_min 0.02
_refine_diff_density_max 0.275
_refine_diff_density_min -0.218
_refine_diff_density_rms 0.054
_refine_ls_extinction_coef 0.0026(5)
_refine_ls_extinction_expression Fc^*^=kFc[1+0.001xFc^2^\l^3^/sin(2\q)]^-1/4^
_refine_ls_extinction_method 'SHELXL-2018/3 (Sheldrick 2018)'
_refine_ls_goodness_of_fit_ref 1.059
_refine_ls_hydrogen_treatment constr
_refine_ls_matrix_type full
_refine_ls_number_parameters 310
_refine_ls_number_reflns 4504
_refine_ls_number_restraints 0
_refine_ls_restrained_S_all 1.059
_refine_ls_R_factor_all 0.0783
_refine_ls_R_factor_gt 0.0658
_refine_ls_shift/su_max 0.000
_refine_ls_shift/su_mean 0.000
_refine_ls_structure_factor_coef Fsqd
_refine_ls_weighting_details 'w=1/[\s^2^(Fo^2^)+(0.0816P)^2^+1.0935P] where P=(Fo^2^+2Fc^2^)/3'
_refine_ls_weighting_scheme calc
_refine_ls_wR_factor_gt 0.1750
_refine_ls_wR_factor_ref 0.1833
_reflns_Friedel_coverage 0.000
_reflns_number_gt 3584
_reflns_number_total 4504
_reflns_threshold_expression 'I > 2\s(I)'
_cod_data_source_file jo9b02238_si_003.cif
_cod_data_source_block xs1924a
_cod_database_code 4034514
_shelx_shelxl_version_number 2018/3
_shelx_space_group_comment
;
The symmetry employed for this shelxl refinement is uniquely defined
by the following loop, which should always be used as a source of
symmetry information in preference to the above space-group names.
They are only intended as comments.
;
_oxdiff_exptl_absorpt_empirical_full_min 0.767
_oxdiff_exptl_absorpt_empirical_full_max 1.360
_oxdiff_exptl_absorpt_empirical_details
;
Empirical correction (ABSPACK) includes:
- Absorption correction using spherical harmonics
- Frame scaling
;

loop_
_space_group_symop_operation_xyz
'x, y, z'
'-x, -y, -z'

loop_
_atom_site_label
_atom_site_type_symbol
_atom_site_fract_x
_atom_site_fract_y
_atom_site_fract_z
_atom_site_U_iso_or_equiv
_atom_site_adp_type
_atom_site_occupancy
_atom_site_site_symmetry_order
_atom_site_calc_flag
_atom_site_refinement_flags_posn
_atom_site_refinement_flags_adp
C1 C 0.1072(3) 0.2049(2) 0.5043(2) 0.0347(6) Uani 1 1 d . .
C2 C -0.0635(3) 0.1638(2) 0.4083(2) 0.0382(6) Uani 1 1 d . .
H2 H -0.091868 0.084258 0.366227 0.046 Uiso 1 1 calc R U
C3 C -0.2183(4) 0.1979(2) 0.4454(3) 0.0421(7) Uani 1 1 d . .
H3A H -0.228018 0.176585 0.511367 0.051 Uiso 1 1 calc R U
H3B H -0.332441 0.162815 0.388810 0.051 Uiso 1 1 calc R U
C4 C -0.1651(4) 0.3278(2) 0.4668(3) 0.0416(7) Uani 1 1 d . .
H4A H -0.255719 0.351753 0.420540 0.050 Uiso 1 1 calc R U
H4B H -0.149103 0.365466 0.542673 0.050 Uiso 1 1 calc R U
C5 C 0.0125(3) 0.3529(2) 0.4382(2) 0.0358(6) Uani 1 1 d . .
H5 H 0.045329 0.425086 0.420088 0.043 Uiso 1 1 calc R U
C6 C 0.1591(3) 0.3332(2) 0.5247(2) 0.0339(6) Uani 1 1 d . .
C7 C 0.3515(3) 0.3817(2) 0.5241(2) 0.0347(6) Uani 1 1 d . .
H7 H 0.384174 0.464015 0.556680 0.042 Uiso 1 1 calc R U
C8 C 0.4721(3) 0.3354(2) 0.5956(2) 0.0347(6) Uani 1 1 d . .
C9 C 0.6218(4) 0.4027(2) 0.6770(2) 0.0395(6) Uani 1 1 d . .
H9 H 0.653524 0.481184 0.688799 0.047 Uiso 1 1 calc R U
C10 C 0.7243(4) 0.3535(2) 0.7409(3) 0.0437(7) Uani 1 1 d . .
H10 H 0.827613 0.398683 0.796029 0.052 Uiso 1 1 calc R U
C11 C 0.6771(4) 0.2396(3) 0.7249(3) 0.0446(7) Uani 1 1 d . .
H11 H 0.748048 0.206898 0.768961 0.054 Uiso 1 1 calc R U
C12 C 0.5267(4) 0.1725(2) 0.6448(3) 0.0398(6) Uani 1 1 d . .
H12 H 0.493944 0.094322 0.634894 0.048 Uiso 1 1 calc R U
C13 C 0.4239(3) 0.2197(2) 0.5790(2) 0.0343(6) Uani 1 1 d . .
C14 C 0.2599(3) 0.1546(2) 0.4874(2) 0.0349(6) Uani 1 1 d . .
H14 H 0.228430 0.075237 0.489616 0.042 Uiso 1 1 calc R U
C15 C 0.0732(4) 0.1891(2) 0.6080(3) 0.0396(6) Uani 1 1 d . .
C16 C 0.1494(4) 0.3776(2) 0.6364(2) 0.0375(6) Uani 1 1 d . .
C17 C 0.3621(3) 0.2597(2) 0.3589(2) 0.0347(6) Uani 1 1 d . .
C18 C 0.4146(4) 0.2590(2) 0.2664(3) 0.0421(7) Uani 1 1 d . .
H18 H 0.455014 0.327310 0.250486 0.050 Uiso 1 1 calc R U
C19 C 0.4085(4) 0.1592(3) 0.1970(3) 0.0471(7) Uani 1 1 d . .
H19 H 0.447273 0.159457 0.134860 0.056 Uiso 1 1 calc R U
C20 C 0.3461(4) 0.0600(2) 0.2187(3) 0.0448(7) Uani 1 1 d . .
H20 H 0.339141 -0.008567 0.170994 0.054 Uiso 1 1 calc R U
C21 C 0.2936(4) 0.0610(2) 0.3107(2) 0.0388(6) Uani 1 1 d . .
H21 H 0.250346 -0.007949 0.324835 0.047 Uiso 1 1 calc R U
C22 C 0.3018(3) 0.1589(2) 0.3830(2) 0.0345(6) Uani 1 1 d . .
C23 C -0.0254(3) 0.2490(2) 0.3464(2) 0.0369(6) Uani 1 1 d . .
C24 C -0.0422(4) 0.2366(2) 0.2427(3) 0.0411(7) Uani 1 1 d . .
C25 C -0.0865(4) 0.1276(3) 0.1674(3) 0.0473(7) Uani 1 1 d . .
H25 H -0.110041 0.063001 0.192048 0.057 Uiso 1 1 calc R U
C26 C -0.0949(5) 0.1159(3) 0.0647(3) 0.0589(9) Uani 1 1 d . .
H26 H -0.128033 0.042913 0.017767 0.071 Uiso 1 1 calc R U
C27 C -0.0552(5) 0.2112(3) 0.0214(3) 0.0637(9) Uani 1 1 d . .
C28 C -0.0158(5) 0.3213(3) 0.0970(3) 0.0584(9) Uani 1 1 d . .
H28 H 0.005755 0.385798 0.072074 0.070 Uiso 1 1 calc R U
C29 C -0.0095(4) 0.3332(2) 0.1994(3) 0.0453(7) Uani 1 1 d . .
H29 H 0.016675 0.405965 0.245741 0.054 Uiso 1 1 calc R U
O1 O 0.0337(3) 0.10439(16) 0.63289(19) 0.0471(5) Uani 1 1 d . .
O2 O 0.0950(3) 0.29076(15) 0.67939(17) 0.0421(5) Uani 1 1 d . .
O3 O 0.1819(3) 0.47213(15) 0.68830(18) 0.0453(5) Uani 1 1 d . .
O4 O 0.3694(2) 0.36358(14) 0.41789(16) 0.0377(4) Uani 1 1 d . .
O5 O -0.0543(5) 0.2000(3) -0.0724(2) 0.0881(10) Uani 1 1 d . .

loop_
_atom_site_aniso_label
_atom_site_aniso_U_11
_atom_site_aniso_U_22
_atom_site_aniso_U_33
_atom_site_aniso_U_23
_atom_site_aniso_U_13
_atom_site_aniso_U_12
C1 0.0313(13) 0.0246(13) 0.0579(17) 0.0169(11) 0.0243(12) 0.0097(10)
C2 0.0311(13) 0.0247(13) 0.0625(18) 0.0116(12) 0.0213(13) 0.0071(10)
C3 0.0335(14) 0.0303(14) 0.071(2) 0.0187(13) 0.0260(14) 0.0105(11)
C4 0.0329(14) 0.0289(14) 0.070(2) 0.0144(13) 0.0235(13) 0.0119(11)
C5 0.0340(14) 0.0254(12) 0.0583(17) 0.0184(12) 0.0225(12) 0.0129(10)
C6 0.0304(13) 0.0233(12) 0.0552(16) 0.0160(11) 0.0202(12) 0.0090(10)
C7 0.0341(13) 0.0242(12) 0.0535(16) 0.0161(11) 0.0218(12) 0.0084(10)
C8 0.0329(13) 0.0290(13) 0.0530(16) 0.0181(12) 0.0232(12) 0.0123(10)
C9 0.0355(14) 0.0293(13) 0.0591(18) 0.0151(12) 0.0207(13) 0.0092(11)
C10 0.0391(15) 0.0411(16) 0.0563(18) 0.0156(13) 0.0194(13) 0.0139(12)
C11 0.0425(16) 0.0451(16) 0.0608(19) 0.0264(14) 0.0240(14) 0.0206(13)
C12 0.0411(15) 0.0292(13) 0.0611(18) 0.0196(13) 0.0261(14) 0.0151(11)
C13 0.0313(13) 0.0295(13) 0.0515(16) 0.0153(11) 0.0241(12) 0.0106(10)
C14 0.0336(13) 0.0217(12) 0.0592(17) 0.0165(11) 0.0242(12) 0.0107(10)
C15 0.0358(14) 0.0310(14) 0.0639(19) 0.0186(13) 0.0277(13) 0.0139(11)
C16 0.0341(14) 0.0287(14) 0.0588(17) 0.0180(12) 0.0218(13) 0.0124(11)
C17 0.0303(13) 0.0260(13) 0.0537(16) 0.0144(11) 0.0185(12) 0.0096(10)
C18 0.0439(16) 0.0345(15) 0.0574(18) 0.0226(13) 0.0229(14) 0.0116(12)
C19 0.0500(17) 0.0479(17) 0.0527(18) 0.0168(14) 0.0245(14) 0.0195(14)
C20 0.0493(17) 0.0369(15) 0.0526(18) 0.0101(13) 0.0207(14) 0.0168(13)
C21 0.0364(14) 0.0271(13) 0.0594(18) 0.0153(12) 0.0203(13) 0.0116(11)
C22 0.0263(12) 0.0272(13) 0.0572(17) 0.0167(12) 0.0180(12) 0.0105(10)
C23 0.0260(12) 0.0292(13) 0.0594(18) 0.0131(12) 0.0170(12) 0.0098(10)
C24 0.0323(14) 0.0339(14) 0.0613(19) 0.0144(13) 0.0157(13) 0.0143(11)
C25 0.0449(16) 0.0389(16) 0.058(2) 0.0107(14) 0.0112(14) 0.0183(13)
C26 0.064(2) 0.0468(19) 0.062(2) 0.0046(16) 0.0109(17) 0.0231(16)
C27 0.073(2) 0.066(2) 0.054(2) 0.0130(17) 0.0166(18) 0.0295(19)
C28 0.069(2) 0.053(2) 0.060(2) 0.0258(16) 0.0164(17) 0.0215(17)
C29 0.0451(16) 0.0369(15) 0.0577(19) 0.0159(13) 0.0151(14) 0.0159(13)
O1 0.0508(12) 0.0307(10) 0.0758(15) 0.0277(10) 0.0368(11) 0.0110(9)
O2 0.0475(11) 0.0312(10) 0.0599(13) 0.0181(9) 0.0316(10) 0.0135(8)
O3 0.0508(12) 0.0285(10) 0.0642(14) 0.0121(9) 0.0261(10) 0.0168(9)
O4 0.0383(10) 0.0256(9) 0.0584(12) 0.0179(8) 0.0240(9) 0.0106(7)
O5 0.126(3) 0.089(2) 0.0493(16) 0.0164(14) 0.0243(16) 0.0330(19)

loop_
_atom_type_symbol
_atom_type_description
_atom_type_scat_dispersion_real
_atom_type_scat_dispersion_imag
_atom_type_scat_source
C C 0.0181 0.0091 'International Tables Vol C Tables 4.2.6.8 and 6.1.1.4'
H H 0.0000 0.0000 'International Tables Vol C Tables 4.2.6.8 and 6.1.1.4'
O O 0.0492 0.0322 'International Tables Vol C Tables 4.2.6.8 and 6.1.1.4'

loop_
_geom_angle_atom_site_label_1
_geom_angle_atom_site_label_2
_geom_angle_atom_site_label_3
_geom_angle
C15 C1 C14 108.0(2)
C15 C1 C6 103.4(2)
C14 C1 C6 112.5(2)
C15 C1 C2 113.1(2)
C14 C1 C2 115.5(2)
C6 C1 C2 103.7(2)
C23 C2 C1 101.0(2)
C23 C2 C3 98.8(2)
C1 C2 C3 109.6(2)
C23 C2 H2 115.1
C1 C2 H2 115.1
C3 C2 H2 115.1
C2 C3 C4 103.4(2)
C2 C3 H3A 111.1
C4 C3 H3A 111.1
C2 C3 H3B 111.1
C4 C3 H3B 111.1
H3A C3 H3B 109.1
C5 C4 C3 103.3(2)
C5 C4 H4A 111.1
C3 C4 H4A 111.1
C5 C4 H4B 111.1
C3 C4 H4B 111.1
H4A C4 H4B 109.1
C23 C5 C4 99.2(2)
C23 C5 C6 100.9(2)
C4 C5 C6 109.2(2)
C23 C5 H5 115.2
C4 C5 H5 115.2
C6 C5 H5 115.2
C16 C6 C7 107.1(2)
C16 C6 C1 104.6(2)
C7 C6 C1 112.9(2)
C16 C6 C5 112.5(2)
C7 C6 C5 115.6(2)
C1 C6 C5 103.7(2)
O4 C7 C8 113.4(2)
O4 C7 C6 112.2(2)
C8 C7 C6 108.6(2)
O4 C7 H7 107.5
C8 C7 H7 107.5
C6 C7 H7 107.5
C9 C8 C13 120.4(3)
C9 C8 C7 122.7(2)
C13 C8 C7 116.8(2)
C8 C9 C10 119.1(3)
C8 C9 H9 120.4
C10 C9 H9 120.4
C11 C10 C9 120.5(3)
C11 C10 H10 119.7
C9 C10 H10 119.7
C10 C11 C12 120.4(3)
C10 C11 H11 119.8
C12 C11 H11 119.8
C11 C12 C13 120.0(3)
C11 C12 H12 120.0
C13 C12 H12 120.0
C12 C13 C8 119.4(3)
C12 C13 C14 124.7(2)
C8 C13 C14 115.9(2)
C13 C14 C22 108.4(2)
C13 C14 C1 107.8(2)
C22 C14 C1 113.8(2)
C13 C14 H14 108.9
C22 C14 H14 108.9
C1 C14 H14 108.9
O1 C15 O2 120.1(3)
O1 C15 C1 129.0(3)
O2 C15 C1 110.9(2)
O3 C16 O2 120.0(3)
O3 C16 C6 129.3(2)
O2 C16 C6 110.6(2)
O4 C17 C18 114.3(2)
O4 C17 C22 125.6(2)
C18 C17 C22 120.0(2)
C17 C18 C19 120.6(3)
C17 C18 H18 119.7
C19 C18 H18 119.7
C20 C19 C18 119.7(3)
C20 C19 H19 120.2
C18 C19 H19 120.2
C19 C20 C21 119.6(3)
C19 C20 H20 120.2
C21 C20 H20 120.2
C20 C21 C22 122.3(3)
C20 C21 H21 118.8
C22 C21 H21 118.8
C21 C22 C17 117.7(3)
C21 C22 C14 119.5(2)
C17 C22 C14 122.6(2)
C24 C23 C5 131.0(2)
C24 C23 C2 131.2(3)
C5 C23 C2 97.3(2)
C23 C24 C25 121.8(3)
C23 C24 C29 121.5(3)
C25 C24 C29 116.6(3)
C26 C25 C24 121.6(3)
C26 C25 H25 119.2
C24 C25 H25 119.2
C25 C26 C27 122.5(3)
C25 C26 H26 118.8
C27 C26 H26 118.8
O5 C27 C26 122.2(4)
O5 C27 C28 122.0(4)
C26 C27 C28 115.8(3)
C29 C28 C27 121.8(3)
C29 C28 H28 119.1
C27 C28 H28 119.1
C28 C29 C24 121.6(3)
C28 C29 H29 119.2
C24 C29 H29 119.2
C15 O2 C16 110.4(2)
C17 O4 C7 121.22(19)

loop_
_geom_bond_atom_site_label_1
_geom_bond_atom_site_label_2
_geom_bond_distance
C1 C15 1.516(4)
C1 C14 1.545(3)
C1 C6 1.551(3)
C1 C2 1.553(4)
C2 C23 1.523(4)
C2 C3 1.555(4)
C2 H2 1.0000
C3 C4 1.569(4)
C3 H3A 0.9900
C3 H3B 0.9900
C4 C5 1.551(3)
C4 H4A 0.9900
C4 H4B 0.9900
C5 C23 1.522(4)
C5 C6 1.557(4)
C5 H5 1.0000
C6 C16 1.503(4)
C6 C7 1.546(3)
C7 O4 1.432(3)
C7 C8 1.507(4)
C7 H7 1.0000
C8 C9 1.392(4)
C8 C13 1.401(4)
C9 C10 1.392(4)
C9 H9 0.9500
C10 C11 1.380(4)
C10 H10 0.9500
C11 C12 1.386(5)
C11 H11 0.9500
C12 C13 1.389(4)
C12 H12 0.9500
C13 C14 1.515(4)
C14 C22 1.516(4)
C14 H14 1.0000
C15 O1 1.199(3)
C15 O2 1.388(3)
C16 O3 1.198(3)
C16 O2 1.390(3)
C17 O4 1.373(3)
C17 C18 1.391(4)
C17 C22 1.408(4)
C18 C19 1.392(4)
C18 H18 0.9500
C19 C20 1.377(4)
C19 H19 0.9500
C20 C21 1.385(4)
C20 H20 0.9500
C21 C22 1.386(4)
C21 H21 0.9500
C23 C24 1.330(4)
C24 C25 1.451(4)
C24 C29 1.472(4)
C25 C26 1.330(5)
C25 H25 0.9500
C26 C27 1.462(6)
C26 H26 0.9500
C27 O5 1.231(5)
C27 C28 1.469(5)
C28 C29 1.329(5)
C28 H28 0.9500
C29 H29 0.9500

loop_
_geom_torsion_atom_site_label_1
_geom_torsion_atom_site_label_2
_geom_torsion_atom_site_label_3
_geom_torsion_atom_site_label_4
_geom_torsion
C15 C1 C2 C23 144.7(2)
C14 C1 C2 C23 -90.1(2)
C6 C1 C2 C23 33.5(2)
C15 C1 C2 C3 41.2(3)
C14 C1 C2 C3 166.4(2)
C6 C1 C2 C3 -70.1(2)
C23 C2 C3 C4 -35.6(3)
C1 C2 C3 C4 69.5(3)
C2 C3 C4 C5 0.7(3)
C3 C4 C5 C23 34.5(3)
C3 C4 C5 C6 -70.6(3)
C15 C1 C6 C16 -0.1(3)
C14 C1 C6 C16 -116.4(2)
C2 C1 C6 C16 118.1(2)
C15 C1 C6 C7 116.0(2)
C14 C1 C6 C7 -0.3(3)
C2 C1 C6 C7 -125.8(2)
C15 C1 C6 C5 -118.2(2)
C14 C1 C6 C5 125.5(2)
C2 C1 C6 C5 0.0(2)
C23 C5 C6 C16 -145.9(2)
C4 C5 C6 C16 -42.0(3)
C23 C5 C6 C7 90.6(2)
C4 C5 C6 C7 -165.5(2)
C23 C5 C6 C1 -33.5(2)
C4 C5 C6 C1 70.4(2)
C16 C6 C7 O4 -168.4(2)
C1 C6 C7 O4 77.0(3)
C5 C6 C7 O4 -42.1(3)
C16 C6 C7 C8 65.5(3)
C1 C6 C7 C8 -49.1(3)
C5 C6 C7 C8 -168.2(2)
O4 C7 C8 C9 106.5(3)
C6 C7 C8 C9 -128.1(3)
O4 C7 C8 C13 -75.6(3)
C6 C7 C8 C13 49.8(3)
C13 C8 C9 C10 0.8(4)
C7 C8 C9 C10 178.7(2)
C8 C9 C10 C11 -0.9(4)
C9 C10 C11 C12 0.0(4)
C10 C11 C12 C13 1.0(4)
C11 C12 C13 C8 -1.0(4)
C11 C12 C13 C14 178.4(2)
C9 C8 C13 C12 0.1(4)
C7 C8 C13 C12 -177.8(2)
C9 C8 C13 C14 -179.4(2)
C7 C8 C13 C14 2.7(3)
C12 C13 C14 C22 -109.8(3)
C8 C13 C14 C22 69.6(3)
C12 C13 C14 C1 126.5(3)
C8 C13 C14 C1 -54.0(3)
C15 C1 C14 C13 -62.9(3)
C6 C1 C14 C13 50.6(3)
C2 C1 C14 C13 169.4(2)
C15 C1 C14 C22 176.8(2)
C6 C1 C14 C22 -69.7(3)
C2 C1 C14 C22 49.1(3)
C14 C1 C15 O1 -58.4(4)
C6 C1 C15 O1 -177.8(3)
C2 C1 C15 O1 70.7(4)
C14 C1 C15 O2 121.0(2)
C6 C1 C15 O2 1.6(3)
C2 C1 C15 O2 -109.8(2)
C7 C6 C16 O3 58.0(4)
C1 C6 C16 O3 178.1(3)
C5 C6 C16 O3 -70.0(4)
C7 C6 C16 O2 -121.5(2)
C1 C6 C16 O2 -1.4(3)
C5 C6 C16 O2 110.4(2)
O4 C17 C18 C19 -177.9(3)
C22 C17 C18 C19 -0.1(4)
C17 C18 C19 C20 1.5(5)
C18 C19 C20 C21 -1.4(5)
C19 C20 C21 C22 -0.2(5)
C20 C21 C22 C17 1.6(4)
C20 C21 C22 C14 -173.8(3)
O4 C17 C22 C21 176.1(2)
C18 C17 C22 C21 -1.4(4)
O4 C17 C22 C14 -8.7(4)
C18 C17 C22 C14 173.8(3)
C13 C14 C22 C21 117.8(3)
C1 C14 C22 C21 -122.3(3)
C13 C14 C22 C17 -57.4(3)
C1 C14 C22 C17 62.5(3)
C4 C5 C23 C24 114.8(3)
C6 C5 C23 C24 -133.4(3)
C4 C5 C23 C2 -57.6(2)
C6 C5 C23 C2 54.2(2)
C1 C2 C23 C24 133.4(3)
C3 C2 C23 C24 -114.5(3)
C1 C2 C23 C5 -54.3(2)
C3 C2 C23 C5 57.9(2)
C5 C23 C24 C25 -177.3(3)
C2 C23 C24 C25 -7.3(4)
C5 C23 C24 C29 5.2(4)
C2 C23 C24 C29 175.2(3)
C23 C24 C25 C26 -176.8(3)
C29 C24 C25 C26 0.8(4)
C24 C25 C26 C27 1.9(5)
C25 C26 C27 O5 176.2(4)
C25 C26 C27 C28 -3.7(5)
O5 C27 C28 C29 -177.1(4)
C26 C27 C28 C29 2.7(5)
C27 C28 C29 C24 -0.2(5)
C23 C24 C29 C28 175.9(3)
C25 C24 C29 C28 -1.7(4)
O1 C15 O2 C16 176.9(3)
C1 C15 O2 C16 -2.6(3)
O3 C16 O2 C15 -177.0(2)
C6 C16 O2 C15 2.6(3)
C18 C17 O4 C7 -168.4(2)
C22 C17 O4 C7 14.0(4)
C8 C7 O4 C17 50.5(3)
C6 C7 O4 C17 -72.9(3)
